data_2219913
loop_
_publ_author_name
'Men, Jian'
'Yi, Shi-Xu'
'Bo, Fang'
'Chen, Hua'
'Gao, Guo-Wei'

_publ_section_title
;
 1,1,3-Trimethyl-3-(4-nitrophenyl)indane
;
_journal_coeditor_code KJ2096
_journal_issue 11
_journal_name_full 'Acta Crystallographica Section E'
_journal_page_first o2192
_journal_paper_doi 10.1107/S1600536808027633
_journal_volume 64
_journal_year 2008
_chemical_formula_iupac 'C18 H19 N O2'
_chemical_formula_moiety 'C18 H19 N O2'
_chemical_formula_sum 'C18 H19 N O2'
_chemical_formula_weight 281.34
_chemical_name_common 1,3,3-trimethyl-1-(4-nitrophenyl)indane
_chemical_name_systematic
;
1,1,3-Trimethyl-3-(4-nitrophenyl)indane
;
_space_group_IT_number 14
_symmetry_cell_setting monoclinic
_symmetry_space_group_name_Hall '-P 2ybc'
_symmetry_space_group_name_H-M 'P 1 21/c 1'
_atom_sites_solution_hydrogens geom
_atom_sites_solution_primary direct
_atom_sites_solution_secondary difmap
_cell_angle_alpha 90.00
_cell_angle_beta 102.32(4)
_cell_angle_gamma 90.00
_cell_formula_units_Z 4
_cell_length_a 11.305(4)
_cell_length_b 11.422(2)
_cell_length_c 11.963(2)
_cell_measurement_reflns_used 25
_cell_measurement_temperature 294(2)
_cell_measurement_theta_max 7.47
_cell_measurement_theta_min 4.55
_cell_volume 1509.2(7)
_computing_cell_refinement 'DIFRAC (Gabe & White, 1993)'
_computing_data_collection 'DIFRAC (Gabe & White, 1993)'
_computing_data_reduction 'NRCVAX (Gabe <i>et al.</i>,  1989)'
_computing_molecular_graphics 'ORTEP-3 for Windows (Farrugia, 1997)'
_computing_publication_material 'SHELXL97 (Sheldrick, 2008)'
_computing_structure_refinement 'SHELXL97 (Sheldrick, 2008)'
_computing_structure_solution 'SHELXS97 (Sheldrick, 2008)'
_diffrn_ambient_temperature 294(2)
_diffrn_measured_fraction_theta_full 0.996
_diffrn_measured_fraction_theta_max 0.996
_diffrn_measurement_device_type 'Enraf--Nonius CAD-4'
_diffrn_measurement_method \w/2\q
_diffrn_radiation_monochromator graphite
_diffrn_radiation_source 'fine-focus sealed tube'
_diffrn_radiation_type MoK\a
_diffrn_radiation_wavelength 0.71073
_diffrn_reflns_av_R_equivalents 0.0051
_diffrn_reflns_av_sigmaI/netI 0.0441
_diffrn_reflns_limit_h_max 13
_diffrn_reflns_limit_h_min -13
_diffrn_reflns_limit_k_max 13
_diffrn_reflns_limit_k_min 0
_diffrn_reflns_limit_l_max 14
_diffrn_reflns_limit_l_min -9
_diffrn_reflns_number 3836
_diffrn_reflns_theta_full 25.55
_diffrn_reflns_theta_max 25.55
_diffrn_reflns_theta_min 1.84
_diffrn_standards_decay_% 0.313
_diffrn_standards_interval_count 200
_diffrn_standards_number 3
_exptl_absorpt_coefficient_mu 0.080
_exptl_absorpt_correction_type none
_exptl_crystal_colour colourless
_exptl_crystal_density_diffrn 1.238
_exptl_crystal_density_method 'not measured'
_exptl_crystal_description block
_exptl_crystal_F_000 600
_exptl_crystal_size_max 0.48
_exptl_crystal_size_mid 0.42
_exptl_crystal_size_min 0.40
_refine_diff_density_max 0.204
_refine_diff_density_min -0.177
_refine_ls_extinction_coef 0.017(3)
_refine_ls_extinction_expression Fc^*^=kFc[1+0.001xFc^2^\l^3^/sin(2\q)]^-1/4^
_refine_ls_extinction_method 'SHELXL97 (Sheldrick, 2008)'
_refine_ls_goodness_of_fit_ref 1.020
_refine_ls_hydrogen_treatment constr
_refine_ls_matrix_type full
_refine_ls_number_parameters 197
_refine_ls_number_reflns 2808
_refine_ls_number_restraints 0
_refine_ls_restrained_S_all 1.020
_refine_ls_R_factor_all 0.1097
_refine_ls_R_factor_gt 0.0503
_refine_ls_shift/su_max 0.000
_refine_ls_shift/su_mean 0.000
_refine_ls_structure_factor_coef Fsqd
_refine_ls_weighting_details 'calc w=1/[\s^2^(Fo^2^)+(0.0825P)^2^] where P=(Fo^2^+2Fc^2^)/3'
_refine_ls_weighting_scheme calc
_refine_ls_wR_factor_gt 0.1298
_refine_ls_wR_factor_ref 0.1478
_reflns_number_gt 1569
_reflns_number_total 2808
_reflns_threshold_expression I>2\s(I)
_cod_data_source_file kj2096.cif
_cod_data_source_block I
_cod_depositor_comments
;
The following automatic conversions were performed:
'_symmetry_cell_setting' value 'Monoclinic' changed to 'monoclinic'
according to '/home/saulius/struct/CIF-dictionaries/cif_core.dic'
dictionary named 'cif_core.dic' version 2.4.1 from 2010-06-29.

Automatic conversion script
Id: cif_fix_enum 1527 2010-12-29 10:47:43Z saulius 

The following automatic conversions were performed:

'_symmetry_cell_setting' value 'Monoclinic' changed to 'monoclinic'
according to /home/saulius/struct/CIF-dictionaries/cif_core.dic
dictionary named 'cif_core.dic' version 2.4.1 from 2010-06-29.

Automatic conversion script
Id: cif_fix_values 1715 2011-07-08 13:25:40Z adriana 
;
_cod_original_cell_volume 1509.1(7)
_cod_original_sg_symbol_H-M ' P 21/c'
_cod_database_code 2219913
_cod_database_fobs_code 2219913

loop_
_symmetry_equiv_pos_as_xyz
'x, y, z'
'-x, y+1/2, -z+1/2'
'-x, -y, -z'
'x, -y-1/2, z-1/2'

loop_
_atom_site_type_symbol
_atom_site_label
_atom_site_fract_x
_atom_site_fract_y
_atom_site_fract_z
_atom_site_U_iso_or_equiv
_atom_site_adp_type
_atom_site_calc_flag
_atom_site_refinement_flags
_atom_site_occupancy
O O1 0.3433(2) -0.30042(15) 0.44243(16) 0.0958(7) Uani d . 1
O O2 0.3595(2) -0.17051(16) 0.31987(16) 0.0899(7) Uani d . 1
N N1 0.34612(19) -0.19883(17) 0.41338(17) 0.0587(6) Uani d . 1
C C1 0.3077(2) 0.08995(18) 0.53719(17) 0.0510(6) Uani d . 1
H H1 0.3021 0.1679 0.5142 0.067(3) Uiso calc R 1
C C2 0.3234(2) 0.00613(19) 0.45991(18) 0.0525(6) Uani d . 1
H H2 0.3287 0.0263 0.3858 0.067(3) Uiso calc R 1
C C3 0.3312(2) -0.10856(17) 0.49490(17) 0.0454(5) Uani d . 1
C C4 0.3226(2) -0.13981(18) 0.60329(18) 0.0523(6) Uani d . 1
H H4 0.3265 -0.2181 0.6251 0.067(3) Uiso calc R 1
C C5 0.3082(2) -0.05412(19) 0.67899(17) 0.0521(6) Uani d . 1
H H5 0.3038 -0.0750 0.7531 0.067(3) Uiso calc R 1
C C6 0.29992(18) 0.06319(18) 0.64821(16) 0.0412(5) Uani d . 1
C C7 0.2858(2) 0.15488(17) 0.73769(16) 0.0447(5) Uani d . 1
C C8 0.3994(2) 0.1497(2) 0.83509(18) 0.0616(7) Uani d . 1
H H8A 0.4704 0.1586 0.8039 0.088(3) Uiso calc R 1
H H8B 0.4022 0.0756 0.8735 0.088(3) Uiso calc R 1
H H8C 0.3963 0.2117 0.8886 0.088(3) Uiso calc R 1
C C9 0.1683(2) 0.13740(19) 0.78272(18) 0.0544(6) Uani d . 1
H H9A 0.1440 0.0558 0.7758 0.068(5) Uiso calc R 1
H H9B 0.1819 0.1594 0.8628 0.068(5) Uiso calc R 1
C C10 0.0684(2) 0.21467(19) 0.71127(19) 0.0546(6) Uani d . 1
C C11 -0.0054(3) 0.1487(2) 0.6080(2) 0.0786(8) Uani d . 1
H H11A -0.0597 0.2022 0.5606 0.088(3) Uiso calc R 1
H H11B -0.0513 0.0877 0.6342 0.088(3) Uiso calc R 1
H H11C 0.0483 0.1151 0.5646 0.088(3) Uiso calc R 1
C C12 -0.0166(3) 0.2629(3) 0.7825(3) 0.0865(9) Uani d . 1
H H12A 0.0289 0.3071 0.8455 0.088(3) Uiso calc R 1
H H12B -0.0570 0.1992 0.8113 0.088(3) Uiso calc R 1
H H12C -0.0756 0.3127 0.7359 0.088(3) Uiso calc R 1
C C13 0.1449(2) 0.30897(18) 0.67178(18) 0.0479(6) Uani d . 1
C C14 0.1073(3) 0.4174(2) 0.6255(2) 0.0638(7) Uani d . 1
H H14 0.0267 0.4399 0.6150 0.067(3) Uiso calc R 1
C C15 0.1915(3) 0.4909(2) 0.5954(2) 0.0656(7) Uani d . 1
H H15 0.1672 0.5637 0.5640 0.067(3) Uiso calc R 1
C C16 0.3109(3) 0.4589(2) 0.6106(2) 0.0629(7) Uani d . 1
H H16 0.3663 0.5101 0.5896 0.067(3) Uiso calc R 1
C C17 0.3492(2) 0.3515(2) 0.65694(19) 0.0539(6) Uani d . 1
H H17 0.4302 0.3298 0.6680 0.067(3) Uiso calc R 1
C C18 0.2645(2) 0.27631(17) 0.68677(16) 0.0437(5) Uani d . 1

loop_
_atom_site_aniso_label
_atom_site_aniso_U_11
_atom_site_aniso_U_22
_atom_site_aniso_U_33
_atom_site_aniso_U_12
_atom_site_aniso_U_13
_atom_site_aniso_U_23
O1 0.170(2) 0.0401(10) 0.0774(12) 0.0122(11) 0.0259(13) -0.0062(9)
O2 0.152(2) 0.0637(11) 0.0666(12) 0.0012(12) 0.0525(12) -0.0106(9)
N1 0.0753(15) 0.0474(12) 0.0535(12) 0.0026(10) 0.0136(10) -0.0071(9)
C1 0.0736(18) 0.0365(11) 0.0463(11) 0.0024(11) 0.0204(11) 0.0039(9)
C2 0.0739(17) 0.0448(13) 0.0426(11) -0.0010(11) 0.0208(11) 0.0024(10)
C3 0.0503(15) 0.0411(11) 0.0457(11) 0.0029(10) 0.0124(10) -0.0051(9)
C4 0.0687(17) 0.0375(12) 0.0505(13) 0.0069(11) 0.0124(11) 0.0045(9)
C5 0.0695(17) 0.0468(13) 0.0414(11) 0.0073(11) 0.0152(11) 0.0075(9)
C6 0.0439(13) 0.0387(11) 0.0424(11) 0.0003(10) 0.0126(9) 0.0014(9)
C7 0.0515(14) 0.0420(11) 0.0419(11) 0.0028(10) 0.0131(10) -0.0008(9)
C8 0.0662(17) 0.0681(16) 0.0482(12) 0.0069(13) 0.0069(11) -0.0068(11)
C9 0.0644(17) 0.0517(14) 0.0530(12) 0.0029(12) 0.0258(11) 0.0020(10)
C10 0.0490(15) 0.0538(14) 0.0648(14) -0.0004(11) 0.0208(12) 0.0004(11)
C11 0.0667(19) 0.0772(19) 0.0885(19) -0.0178(16) 0.0091(15) 0.0037(15)
C12 0.080(2) 0.081(2) 0.113(2) 0.0119(17) 0.0548(19) 0.0061(17)
C13 0.0481(15) 0.0444(12) 0.0532(12) 0.0030(11) 0.0152(10) -0.0057(10)
C14 0.0608(17) 0.0524(15) 0.0776(16) 0.0115(13) 0.0135(13) 0.0005(12)
C15 0.083(2) 0.0401(13) 0.0751(16) 0.0022(14) 0.0209(15) 0.0023(11)
C16 0.082(2) 0.0423(14) 0.0683(15) -0.0165(13) 0.0241(14) -0.0082(11)
C17 0.0547(16) 0.0492(13) 0.0595(13) -0.0078(12) 0.0160(11) -0.0112(11)
C18 0.0497(15) 0.0397(12) 0.0439(11) -0.0010(10) 0.0147(10) -0.0082(9)

loop_
_atom_type_symbol
_atom_type_description
_atom_type_scat_dispersion_real
_atom_type_scat_dispersion_imag
_atom_type_scat_source
C C 0.0033 0.0016 'International Tables Vol C Tables 4.2.6.8 and 6.1.1.4'
H H 0.0000 0.0000 'International Tables Vol C Tables 4.2.6.8 and 6.1.1.4'
N N 0.0061 0.0033 'International Tables Vol C Tables 4.2.6.8 and 6.1.1.4'
O O 0.0106 0.0060 'International Tables Vol C Tables 4.2.6.8 and 6.1.1.4'

loop_
_geom_angle_atom_site_label_1
_geom_angle_atom_site_label_2
_geom_angle_atom_site_label_3
_geom_angle
O2 N1 O1 122.6(2)
O2 N1 C3 119.22(19)
O1 N1 C3 118.2(2)
C2 C1 C6 122.54(19)
C2 C1 H1 118.7
C6 C1 H1 118.7
C1 C2 C3 118.08(19)
C1 C2 H2 121.0
C3 C2 H2 121.0
C4 C3 C2 121.69(19)
C4 C3 N1 119.52(19)
C2 C3 N1 118.78(19)
C5 C4 C3 118.9(2)
C5 C4 H4 120.5
C3 C4 H4 120.5
C4 C5 C6 121.78(19)
C4 C5 H5 119.1
C6 C5 H5 119.1
C1 C6 C5 116.97(18)
C1 C6 C7 123.90(18)
C5 C6 C7 119.12(17)
C18 C7 C6 112.16(15)
C18 C7 C8 112.04(18)
C6 C7 C8 107.99(17)
C18 C7 C9 100.55(17)
C6 C7 C9 112.34(17)
C8 C7 C9 111.73(18)
C7 C8 H8A 109.5
C7 C8 H8B 109.5
H8A C8 H8B 109.5
C7 C8 H8C 109.5
H8A C8 H8C 109.5
H8B C8 H8C 109.5
C10 C9 C7 108.33(17)
C10 C9 H9A 110.0
C7 C9 H9A 110.0
C10 C9 H9B 110.0
C7 C9 H9B 110.0
H9A C9 H9B 108.4
C12 C10 C13 112.8(2)
C12 C10 C11 109.2(2)
C13 C10 C11 110.26(19)
C12 C10 C9 111.9(2)
C13 C10 C9 100.42(18)
C11 C10 C9 112.0(2)
C10 C11 H11A 109.5
C10 C11 H11B 109.5
H11A C11 H11B 109.5
C10 C11 H11C 109.5
H11A C11 H11C 109.5
H11B C11 H11C 109.5
C10 C12 H12A 109.5
C10 C12 H12B 109.5
H12A C12 H12B 109.5
C10 C12 H12C 109.5
H12A C12 H12C 109.5
H12B C12 H12C 109.5
C18 C13 C14 120.2(2)
C18 C13 C10 112.06(18)
C14 C13 C10 127.8(2)
C15 C14 C13 118.7(3)
C15 C14 H14 120.6
C13 C14 H14 120.6
C16 C15 C14 121.3(2)
C16 C15 H15 119.4
C14 C15 H15 119.4
C15 C16 C17 120.4(2)
C15 C16 H16 119.8
C17 C16 H16 119.8
C16 C17 C18 118.7(2)
C16 C17 H17 120.7
C18 C17 H17 120.7
C13 C18 C17 120.7(2)
C13 C18 C7 111.63(19)
C17 C18 C7 127.7(2)

loop_
_geom_bond_atom_site_label_1
_geom_bond_atom_site_label_2
_geom_bond_distance
O1 N1 1.214(2)
O2 N1 1.205(2)
N1 C3 1.454(3)
C1 C2 1.368(3)
C1 C6 1.384(3)
C1 H1 0.9300
C2 C3 1.372(3)
C2 H2 0.9300
C3 C4 1.368(3)
C4 C5 1.366(3)
C4 H4 0.9300
C5 C6 1.387(3)
C5 H5 0.9300
C6 C7 1.530(3)
C7 C18 1.513(3)
C7 C8 1.540(3)
C7 C9 1.550(3)
C8 H8A 0.9600
C8 H8B 0.9600
C8 H8C 0.9600
C9 C10 1.540(3)
C9 H9A 0.9700
C9 H9B 0.9700
C10 C12 1.518(3)
C10 C13 1.518(3)
C10 C11 1.533(3)
C11 H11A 0.9600
C11 H11B 0.9600
C11 H11C 0.9600
C12 H12A 0.9600
C12 H12B 0.9600
C12 H12C 0.9600
C13 C18 1.377(3)
C13 C14 1.385(3)
C14 C15 1.374(4)
C14 H14 0.9300
C15 C16 1.372(3)
C15 H15 0.9300
C16 C17 1.377(3)
C16 H16 0.9300
C17 C18 1.389(3)
C17 H17 0.9300

loop_
_geom_torsion_atom_site_label_1
_geom_torsion_atom_site_label_2
_geom_torsion_atom_site_label_3
_geom_torsion_atom_site_label_4
_geom_torsion
C6 C1 C2 C3 0.2(4)
C1 C2 C3 C4 0.5(4)
C1 C2 C3 N1 179.2(2)
O2 N1 C3 C4 -176.5(2)
O1 N1 C3 C4 4.4(3)
O2 N1 C3 C2 4.9(3)
O1 N1 C3 C2 -174.3(2)
C2 C3 C4 C5 -1.2(4)
N1 C3 C4 C5 -179.8(2)
C3 C4 C5 C6 1.2(3)
C2 C1 C6 C5 -0.3(3)
C2 C1 C6 C7 178.3(2)
C4 C5 C6 C1 -0.4(3)
C4 C5 C6 C7 -179.1(2)
C1 C6 C7 C18 7.7(3)
C5 C6 C7 C18 -173.75(19)
C1 C6 C7 C8 -116.2(2)
C5 C6 C7 C8 62.3(3)
C1 C6 C7 C9 120.1(2)
C5 C6 C7 C9 -61.4(3)
C18 C7 C9 C10 25.7(2)
C6 C7 C9 C10 -93.8(2)
C8 C7 C9 C10 144.68(18)
C7 C9 C10 C12 -145.3(2)
C7 C9 C10 C13 -25.3(2)
C7 C9 C10 C11 91.7(2)
C12 C10 C13 C18 134.8(2)
C11 C10 C13 C18 -102.8(2)
C9 C10 C13 C18 15.5(2)
C12 C10 C13 C14 -45.1(3)
C11 C10 C13 C14 77.3(3)
C9 C10 C13 C14 -164.4(2)
C18 C13 C14 C15 -0.1(3)
C10 C13 C14 C15 179.7(2)
C13 C14 C15 C16 -0.2(4)
C14 C15 C16 C17 0.0(4)
C15 C16 C17 C18 0.5(3)
C14 C13 C18 C17 0.6(3)
C10 C13 C18 C17 -179.25(18)
C14 C13 C18 C7 -179.66(18)
C10 C13 C18 C7 0.4(2)
C16 C17 C18 C13 -0.8(3)
C16 C17 C18 C7 179.52(19)
C6 C7 C18 C13 103.5(2)
C8 C7 C18 C13 -134.8(2)
C9 C7 C18 C13 -16.0(2)
C6 C7 C18 C17 -76.8(3)
C8 C7 C18 C17 44.8(3)
C9 C7 C18 C17 163.6(2)
